data_7201177
loop_
_publ_author_name
'Entwistle, Christopher D.'
'Collings, Jonathan C.'
'Steffen, Andreas'
'P\%alsson, Lars-Olof'
'Beeby, Andrew'
'Albesa-Jov\'e, David'
'Burke, Jacquelyn M.'
'Batsanov, Andrei S.'
'Howard, Judith A. K.'
'Mosely, Jackie A.'
'Poon, Suk-Yue'
'Wong, Wai-Yeung'
'Ibersiene, Fatima'
'Fathallah, Sofiane'
'Boucekkine, Abdou'
'Halet, Jean-Fran\,cois'
'Marder, Todd B.'

_publ_section_title
;
 Syntheses, structures, two-photon absorption cross-sections and
 computed second hyperpolarisabilities of quadrupolar A--\p--A systems
 containing E-dimesitylborylethenyl acceptors
;
_journal_issue 40
_journal_name_full 'Journal of Materials Chemistry'
_journal_page_first 7532
_journal_paper_doi 10.1039/b905719f
_journal_volume 19
_journal_year 2009
_chemical_formula_moiety 'C46 H52 B2,3(C7 H8)'
_chemical_formula_sum 'C67 H76 B2'
_chemical_formula_weight 902.90
_chemical_name_systematic
; 1,4-bis(E-dimesitylborylethenyl)benzene,
toluene trisolvate
;
_space_group_IT_number 14
_symmetry_cell_setting monoclinic
_symmetry_space_group_name_Hall '-P 2ybc'
_symmetry_space_group_name_H-M 'P 1 21/c 1'
_atom_sites_solution_hydrogens geom
_atom_sites_solution_primary direct
_atom_sites_solution_secondary difmap
_audit_creation_method SHELXL-97
_cell_angle_alpha 90.00
_cell_angle_beta 99.46(2)
_cell_angle_gamma 90.00
_cell_formula_units_Z 2
_cell_length_a 15.144(2)
_cell_length_b 11.4882(15)
_cell_length_c 16.240(2)
_cell_measurement_reflns_used 887
_cell_measurement_temperature 110(2)
_cell_measurement_theta_max 21.0
_cell_measurement_theta_min 12.0
_cell_volume 2787.0(6)
_computing_cell_refinement 'SMART version 5.054 (Bruker, 1999)'
_computing_data_collection 'SMART version 5.054 (Bruker, 1999)'
_computing_data_reduction 'SAINT version 6.02A (Bruker, 2001)'
_computing_molecular_graphics 'SHELXTL version 6.14 (Bruker, 2003)'
_computing_publication_material 'SHELXTL version 6.14 (Bruker, 2003)'
_computing_structure_refinement 'SHELXTL version 6.14 (Bruker, 2003)'
_computing_structure_solution 'SHELXS-97 (Sheldrick, 1990)'
_diffrn_ambient_temperature 110(2)
_diffrn_detector_area_resol_mean 8
_diffrn_measured_fraction_theta_full 1.000
_diffrn_measured_fraction_theta_max 1.000
_diffrn_measurement_device_type 'Bruker SMART CCD 1K area detector'
_diffrn_measurement_method '\w scans'
_diffrn_radiation_monochromator graphite
_diffrn_radiation_source 'fine-focus sealed tube'
_diffrn_radiation_type MoK\a
_diffrn_radiation_wavelength 0.71073
_diffrn_reflns_av_R_equivalents 0.0537
_diffrn_reflns_av_sigmaI/netI 0.0477
_diffrn_reflns_limit_h_max 19
_diffrn_reflns_limit_h_min -19
_diffrn_reflns_limit_k_max 14
_diffrn_reflns_limit_k_min -14
_diffrn_reflns_limit_l_max 20
_diffrn_reflns_limit_l_min -21
_diffrn_reflns_number 28754
_diffrn_reflns_theta_full 27.50
_diffrn_reflns_theta_max 27.50
_diffrn_reflns_theta_min 1.36
_diffrn_standards_number 0
_exptl_absorpt_coefficient_mu 0.060
_exptl_absorpt_correction_T_max 0.9911
_exptl_absorpt_correction_T_min 0.9566
_exptl_absorpt_correction_type multi-scan
_exptl_absorpt_process_details 'SADABS (G.M.Sheldrick, 1998)'
_exptl_crystal_colour 'pale yellow'
_exptl_crystal_density_diffrn 1.076
_exptl_crystal_density_meas ?
_exptl_crystal_density_method .
_exptl_crystal_description plate
_exptl_crystal_F_000 976
_exptl_crystal_size_max 0.75
_exptl_crystal_size_mid 0.25
_exptl_crystal_size_min 0.15
_refine_diff_density_max 0.235
_refine_diff_density_min -0.194
_refine_diff_density_rms 0.041
_refine_ls_extinction_method none
_refine_ls_goodness_of_fit_ref 1.031
_refine_ls_hydrogen_treatment mixed
_refine_ls_matrix_type full
_refine_ls_number_parameters 392
_refine_ls_number_reflns 6398
_refine_ls_number_restraints 0
_refine_ls_restrained_S_all 1.031
_refine_ls_R_factor_all 0.0940
_refine_ls_R_factor_gt 0.0518
_refine_ls_shift/su_max 0.023
_refine_ls_shift/su_mean 0.000
_refine_ls_structure_factor_coef Fsqd
_refine_ls_weighting_details 'calc w=1/[\s^2^(Fo^2^)+(0.0517P)^2^+1.1298P] where P=(Fo^2^+2Fc^2^)/3'
_refine_ls_weighting_scheme calc
_refine_ls_wR_factor_gt 0.1183
_refine_ls_wR_factor_ref 0.1418
_reflns_number_gt 4142
_reflns_number_total 6398
_reflns_threshold_expression I>2\s(I)
_cod_data_source_file b905719f.txt
_cod_data_source_block 1a'
_cod_depositor_comments
;
The following automatic conversions were performed:
'_symmetry_cell_setting' value 'Monoclinic' changed to 'monoclinic'
according to '/home/saulius/struct/CIF-dictionaries/cif_core.dic'
dictionary named 'cif_core.dic' version 2.4.1 from 2010-06-29.

Automatic conversion script
Id: cif_fix_enum 1527 2010-12-29 10:47:43Z saulius 
;
_cod_original_cell_volume 2787.1(6)
_cod_original_sg_symbol_H-M 'P 21/c'
_cod_database_code 7201177

loop_
_symmetry_equiv_pos_as_xyz
'x, y, z'
'-x, y+1/2, -z+1/2'
'-x, -y, -z'
'x, -y-1/2, z-1/2'

loop_
_atom_site_label
_atom_site_type_symbol
_atom_site_fract_x
_atom_site_fract_y
_atom_site_fract_z
_atom_site_U_iso_or_equiv
_atom_site_adp_type
_atom_site_occupancy
_atom_site_symmetry_multiplicity
_atom_site_calc_flag
_atom_site_refinement_flags
_atom_site_disorder_assembly
_atom_site_disorder_group
B B 0.84545(12) 0.48047(16) 0.27307(11) 0.0239(4) Uani 1 1 d . . .
C1 C 0.91340(11) 0.49665(15) 0.21187(10) 0.0256(4) Uani 1 1 d . . .
H1 H 0.9760(12) 0.5199(15) 0.2339(11) 0.027(5) Uiso 1 1 d . . .
C2 C 0.89161(11) 0.47940(14) 0.12903(10) 0.0225(3) Uani 1 1 d . . .
H2 H 0.8312(11) 0.4569(15) 0.1063(10) 0.021(4) Uiso 1 1 d . . .
C3 C 0.94827(10) 0.49150(13) 0.06473(9) 0.0209(3) Uani 1 1 d . . .
C4 C 1.03694(10) 0.53010(14) 0.08102(10) 0.0220(3) Uani 1 1 d . . .
H4 H 1.0627 0.5509 0.1364 0.026 Uiso 1 1 d R . .
C5 C 1.08752(10) 0.53832(14) 0.01801(10) 0.0221(3) Uani 1 1 d . . .
H5 H 1.1477 0.5645 0.0307 0.027 Uiso 1 1 d R . .
C11 C 0.75437(10) 0.41793(15) 0.23786(10) 0.0240(3) Uani 1 1 d . . .
C12 C 0.67256(11) 0.47793(16) 0.23417(10) 0.0287(4) Uani 1 1 d . . .
C13 C 0.59251(11) 0.42599(17) 0.19801(11) 0.0339(4) Uani 1 1 d . . .
H13 H 0.5381 0.4678 0.1962 0.041 Uiso 1 1 d R . .
C14 C 0.58979(12) 0.31483(17) 0.16480(11) 0.0338(4) Uani 1 1 d . . .
C15 C 0.66980(11) 0.25507(16) 0.16906(10) 0.0298(4) Uani 1 1 d . . .
H15 H 0.6692 0.1786 0.1467 0.036 Uiso 1 1 d R . .
C16 C 0.75116(11) 0.30386(15) 0.20511(10) 0.0259(4) Uani 1 1 d . . .
C17 C 0.66982(13) 0.60117(17) 0.26695(14) 0.0413(5) Uani 1 1 d . . .
H171 H 0.6088 0.6318 0.2532 0.067(4) Uiso 1 1 d R . .
H172 H 0.7107 0.6504 0.2414 0.067(4) Uiso 1 1 d R . .
H173 H 0.6883 0.6009 0.3277 0.067(4) Uiso 1 1 d R . .
C18 C 0.50301(13) 0.2611(2) 0.12390(15) 0.0521(6) Uani 1 1 d . . .
H181 H 0.4539 0.2916 0.1500 0.086(5) Uiso 1 1 d R . .
H182 H 0.5063 0.1764 0.1309 0.086(5) Uiso 1 1 d R . .
H183 H 0.4922 0.2801 0.0643 0.086(5) Uiso 1 1 d R . .
C19 C 0.83441(12) 0.22955(16) 0.20970(12) 0.0328(4) Uani 1 1 d . . .
H191 H 0.8815 0.2600 0.2530 0.056(4) Uiso 1 1 d R . .
H192 H 0.8551 0.2312 0.1557 0.056(4) Uiso 1 1 d R . .
H193 H 0.8204 0.1493 0.2233 0.056(4) Uiso 1 1 d R . .
C21 C 0.86756(10) 0.52851(14) 0.36497(10) 0.0237(3) Uani 1 1 d . . .
C22 C 0.90088(11) 0.64290(15) 0.38128(10) 0.0254(4) Uani 1 1 d . . .
C23 C 0.91985(11) 0.68483(15) 0.46264(10) 0.0269(4) Uani 1 1 d . . .
H23A H 0.9416 0.7621 0.4719 0.032 Uiso 1 1 d R . .
C24 C 0.90800(11) 0.61707(15) 0.53044(10) 0.0273(4) Uani 1 1 d . . .
C25 C 0.87598(12) 0.50514(15) 0.51496(10) 0.0291(4) Uani 1 1 d . . .
H25A H 0.8680 0.4574 0.5609 0.035 Uiso 1 1 d R . .
C26 C 0.85511(11) 0.45974(15) 0.43463(10) 0.0262(4) Uani 1 1 d . . .
C27 C 0.91228(13) 0.72703(16) 0.31199(11) 0.0338(4) Uani 1 1 d . . .
H271 H 0.9155 0.8067 0.3337 0.075(5) Uiso 1 1 d R . .
H272 H 0.8612 0.7201 0.2666 0.075(5) Uiso 1 1 d R . .
H273 H 0.9676 0.7087 0.2908 0.075(5) Uiso 1 1 d R . .
C28 C 0.92814(13) 0.66393(17) 0.61823(11) 0.0372(5) Uani 1 1 d . . .
H281 H 0.9242 0.7490 0.6168 0.094(6) Uiso 1 1 d R . .
H282 H 0.9886 0.6405 0.6439 0.094(6) Uiso 1 1 d R . .
H283 H 0.8847 0.6329 0.6510 0.094(6) Uiso 1 1 d R . .
C29 C 0.82199(15) 0.33587(16) 0.42573(12) 0.0410(5) Uani 1 1 d . . .
H291 H 0.8120 0.3067 0.4801 0.073(5) Uiso 1 1 d R . .
H292 H 0.8667 0.2873 0.4050 0.073(5) Uiso 1 1 d R . .
H293 H 0.7657 0.3332 0.3862 0.073(5) Uiso 1 1 d R . .
C31A C 0.3085(3) 0.4191(3) 0.03437(19) 0.0456(10) Uani 0.75 1 d PG A 1
C32A C 0.2902(3) 0.4123(3) 0.1153(2) 0.0660(16) Uani 0.75 1 d PG A 1
H32A H 0.2642 0.3438 0.1336 0.079 Uiso 0.75 1 d PR A 1
C33A C 0.3101(3) 0.5058(4) 0.16953(14) 0.084(2) Uani 0.75 1 d PG A 1
H33A H 0.2976 0.5011 0.2249 0.101 Uiso 0.75 1 d PR A 1
C34A C 0.3482(2) 0.6060(3) 0.14277(16) 0.0773(14) Uani 0.75 1 d PG A 1
H34A H 0.3618 0.6699 0.1798 0.093 Uiso 0.75 1 d PR A 1
C35A C 0.3665(2) 0.6128(3) 0.06181(18) 0.0579(10) Uani 0.75 1 d PG A 1
H35A H 0.3925 0.6813 0.0435 0.070 Uiso 0.75 1 d PR A 1
C36A C 0.3466(3) 0.5193(3) 0.00762(14) 0.0424(12) Uani 0.75 1 d PG A 1
H36A H 0.3591 0.5240 -0.0477 0.051 Uiso 0.75 1 d PR A 1
C37A C 0.2894(2) 0.3183(3) -0.0261(3) 0.0662(10) Uani 0.75 1 d P A 1
H37A H 0.2843 0.2460 0.0048 0.099 Uiso 0.75 1 d PR A 1
H38A H 0.3383 0.3109 -0.0585 0.099 Uiso 0.75 1 d PR A 1
H39A H 0.2332 0.3328 -0.0641 0.099 Uiso 0.75 1 d PR A 1
C31B C 0.3594(6) 0.5663(6) 0.0882(5) 0.043(3) Uani 0.25 1 d PG B 2
C32B C 0.3491(8) 0.5004(9) 0.0155(4) 0.052(5) Uani 0.25 1 d PG B 2
H32B H 0.3718 0.5283 -0.0319 0.063 Uiso 0.25 1 d PR B 2
C33B C 0.3055(9) 0.3936(9) 0.0122(6) 0.050(3) Uani 0.25 1 d PG B 2
H33B H 0.2985 0.3486 -0.0375 0.060 Uiso 0.25 1 d PR B 2
C34B C 0.2723(6) 0.3527(7) 0.0817(7) 0.070(4) Uani 0.25 1 d PG B 2
H34B H 0.2426 0.2797 0.0794 0.084 Uiso 0.25 1 d PR B 2
C35B C 0.2827(6) 0.4186(9) 0.1544(5) 0.067(4) Uani 0.25 1 d PG B 2
H35B H 0.2600 0.3906 0.2018 0.081 Uiso 0.25 1 d PR B 2
C36B C 0.3262(6) 0.5254(9) 0.1577(4) 0.040(3) Uani 0.25 1 d PG B 2
H36B H 0.3333 0.5704 0.2073 0.049 Uiso 0.25 1 d PR B 2
C37B C 0.4107(9) 0.6715(12) 0.0941(9) 0.087(4) Uani 0.25 1 d P B 2
H37B H 0.3874 0.7228 0.0469 0.131 Uiso 0.25 1 d PR B 2
H38B H 0.4742 0.6545 0.0925 0.131 Uiso 0.25 1 d PR B 2
H39B H 0.4062 0.7121 0.1466 0.131 Uiso 0.25 1 d PR B 2
C41 C 0.4721(7) 0.0532(9) -0.0508(3) 0.097(4) Uani 0.50 1 d PG C -1
C42 C 0.4139(7) 0.0105(9) -0.0002(6) 0.104(4) Uani 0.50 1 d PG C -1
H42 H 0.3513 0.0236 -0.0148 0.125 Uiso 0.50 1 d PR C -1
C43 C 0.4472(10) -0.0514(9) 0.0717(5) 0.122(6) Uani 0.50 1 d PG C -1
H43 H 0.4074 -0.0806 0.1063 0.146 Uiso 0.50 1 d PR C -1
C44 C 0.5387(11) -0.0705(9) 0.0930(4) 0.119(5) Uani 0.50 1 d PG C -1
H44 H 0.5615 -0.1128 0.1422 0.143 Uiso 0.50 1 d PR C -1
C45 C 0.5969(8) -0.0278(9) 0.0424(7) 0.134(7) Uani 0.50 1 d PG C -1
H45 H 0.6594 -0.0409 0.0570 0.161 Uiso 0.50 1 d PR C -1
C46 C 0.5636(7) 0.0341(9) -0.0295(6) 0.109(5) Uani 0.50 1 d PG C -1
H46 H 0.6033 0.0633 -0.0641 0.131 Uiso 0.50 1 d PR C -1
C47 C 0.4336(12) 0.1144(15) -0.1276(9) 0.208(9) Uani 0.50 1 d P C -1
H47 H 0.4813 0.1371 -0.1583 0.313 Uiso 0.50 1 d PR C -1
H48 H 0.3851 0.0769 -0.1657 0.313 Uiso 0.50 1 d PR C -1
H49 H 0.4104 0.1837 -0.1031 0.313 Uiso 0.50 1 d PR C -1

loop_
_atom_site_aniso_label
_atom_site_aniso_U_11
_atom_site_aniso_U_22
_atom_site_aniso_U_33
_atom_site_aniso_U_23
_atom_site_aniso_U_13
_atom_site_aniso_U_12
B 0.0306(10) 0.0210(9) 0.0202(9) 0.0009(7) 0.0042(7) 0.0034(7)
C1 0.0266(8) 0.0289(9) 0.0212(8) -0.0024(7) 0.0037(6) -0.0013(7)
C2 0.0232(8) 0.0227(8) 0.0219(8) -0.0009(6) 0.0047(6) 0.0021(6)
C3 0.0256(8) 0.0186(8) 0.0184(8) -0.0005(6) 0.0038(6) 0.0028(6)
C4 0.0267(8) 0.0229(8) 0.0158(7) -0.0030(6) 0.0017(6) 0.0012(6)
C5 0.0225(7) 0.0217(8) 0.0216(8) -0.0014(6) 0.0021(6) 0.0008(6)
C11 0.0264(8) 0.0287(9) 0.0181(8) 0.0005(7) 0.0068(6) 0.0005(7)
C12 0.0292(9) 0.0329(10) 0.0257(9) -0.0004(7) 0.0091(7) 0.0009(7)
C13 0.0239(8) 0.0429(11) 0.0357(10) 0.0030(8) 0.0076(7) 0.0035(8)
C14 0.0281(9) 0.0420(11) 0.0308(10) 0.0040(8) 0.0038(7) -0.0057(8)
C15 0.0332(9) 0.0286(9) 0.0273(9) -0.0013(7) 0.0038(7) -0.0050(7)
C16 0.0281(8) 0.0291(9) 0.0211(8) -0.0005(7) 0.0058(7) 0.0002(7)
C17 0.0356(10) 0.0368(11) 0.0523(13) -0.0080(9) 0.0093(9) 0.0089(8)
C18 0.0330(11) 0.0622(15) 0.0590(14) -0.0063(12) 0.0012(10) -0.0109(10)
C19 0.0343(10) 0.0290(10) 0.0341(10) -0.0058(8) 0.0027(8) 0.0011(8)
C21 0.0265(8) 0.0262(9) 0.0194(8) -0.0014(6) 0.0063(6) 0.0005(7)
C22 0.0273(8) 0.0282(9) 0.0212(8) 0.0001(7) 0.0056(7) -0.0020(7)
C23 0.0320(9) 0.0255(9) 0.0227(8) -0.0040(7) 0.0029(7) -0.0016(7)
C24 0.0321(9) 0.0306(9) 0.0188(8) -0.0021(7) 0.0026(7) 0.0068(7)
C25 0.0421(10) 0.0272(9) 0.0197(8) 0.0033(7) 0.0099(7) 0.0054(7)
C26 0.0339(9) 0.0250(9) 0.0209(8) 0.0005(7) 0.0078(7) 0.0029(7)
C27 0.0473(11) 0.0313(10) 0.0238(9) 0.0006(7) 0.0090(8) -0.0111(8)
C28 0.0530(12) 0.0379(11) 0.0196(9) -0.0042(8) 0.0029(8) 0.0048(9)
C29 0.0689(14) 0.0272(10) 0.0292(10) 0.0011(8) 0.0153(9) -0.0075(9)
C31A 0.041(2) 0.046(2) 0.052(2) 0.0111(19) 0.0144(18) 0.0187(17)
C32A 0.057(3) 0.083(4) 0.065(3) 0.037(3) 0.030(2) 0.040(3)
C33A 0.089(4) 0.124(6) 0.044(3) 0.028(3) 0.028(3) 0.064(4)
C34A 0.097(3) 0.095(3) 0.038(2) -0.015(2) 0.002(2) 0.052(3)
C35A 0.073(3) 0.049(3) 0.050(2) -0.0059(19) 0.007(2) 0.007(2)
C36A 0.041(2) 0.045(2) 0.042(2) 0.0000(19) 0.0064(18) 0.0035(17)
C37A 0.0451(18) 0.0397(19) 0.109(3) -0.006(2) -0.0023(18) 0.0005(15)
C31B 0.031(4) 0.050(7) 0.050(7) 0.018(5) 0.008(4) -0.003(4)
C32B 0.096(12) 0.054(8) 0.011(5) 0.020(5) 0.021(6) 0.032(8)
C33B 0.041(7) 0.049(8) 0.061(8) 0.015(7) 0.011(6) 0.023(6)
C34B 0.036(5) 0.049(7) 0.119(12) 0.028(7) -0.001(7) 0.010(5)
C35B 0.031(5) 0.100(11) 0.069(10) -0.009(8) 0.002(6) 0.013(6)
C36B 0.038(5) 0.061(8) 0.024(5) 0.011(5) 0.010(4) 0.000(5)
C37B 0.087(9) 0.083(10) 0.088(10) 0.015(8) 0.004(7) -0.017(7)
C41 0.163(11) 0.071(5) 0.065(6) -0.042(5) 0.040(7) -0.020(6)
C42 0.174(10) 0.068(6) 0.079(7) -0.045(6) 0.044(6) -0.013(6)
C43 0.189(14) 0.073(6) 0.123(9) -0.058(7) 0.085(9) -0.028(7)
C44 0.180(14) 0.075(8) 0.102(13) -0.061(10) 0.020(12) 0.006(8)
C45 0.116(8) 0.097(9) 0.202(17) -0.105(12) 0.061(9) -0.042(7)
C46 0.110(9) 0.082(8) 0.158(14) -0.074(9) 0.094(9) -0.046(6)
C47 0.34(2) 0.176(17) 0.088(9) -0.027(9) -0.018(10) 0.006(14)

loop_
_atom_type_symbol
_atom_type_description
_atom_type_scat_dispersion_real
_atom_type_scat_dispersion_imag
_atom_type_scat_source
C C 0.0033 0.0016 'International Tables Vol C Tables 4.2.6.8 and 6.1.1.4'
H H 0.0000 0.0000 'International Tables Vol C Tables 4.2.6.8 and 6.1.1.4'
B B 0.0013 0.0007 'International Tables Vol C Tables 4.2.6.8 and 6.1.1.4'

loop_
_geom_angle_atom_site_label_1
_geom_angle_atom_site_label_2
_geom_angle_atom_site_label_3
_geom_angle
_geom_angle_site_symmetry_1
_geom_angle_site_symmetry_3
_geom_angle_publ_flag
C1 B C21 120.26(15) . . ?
C1 B C11 117.00(14) . . ?
C21 B C11 122.72(14) . . ?
C2 C1 B 122.81(15) . . ?
C2 C1 H1 117.5(10) . . ?
B C1 H1 119.7(10) . . ?
C1 C2 C3 128.54(15) . . ?
C1 C2 H2 118.9(10) . . ?
C3 C2 H2 112.6(10) . . ?
C4 C3 C5 117.76(14) . 3_765 ?
C4 C3 C2 123.58(14) . . ?
C5 C3 C2 118.66(14) 3_765 . ?
C5 C4 C3 121.00(14) . . ?
C5 C4 H4 119.6 . . ?
C3 C4 H4 119.4 . . ?
C4 C5 C3 121.24(14) . 3_765 ?
C4 C5 H5 119.4 . . ?
C3 C5 H5 119.4 3_765 . ?
C12 C11 C16 117.51(15) . . ?
C12 C11 B 120.18(15) . . ?
C16 C11 B 122.23(14) . . ?
C13 C12 C11 120.44(16) . . ?
C13 C12 C17 118.46(16) . . ?
C11 C12 C17 121.07(16) . . ?
C14 C13 C12 121.88(16) . . ?
C14 C13 H13 119.0 . . ?
C12 C13 H13 119.2 . . ?
C13 C14 C15 117.92(16) . . ?
C13 C14 C18 121.25(18) . . ?
C15 C14 C18 120.82(18) . . ?
C14 C15 C16 121.89(17) . . ?
C14 C15 H15 119.1 . . ?
C16 C15 H15 119.0 . . ?
C15 C16 C11 120.35(15) . . ?
C15 C16 C19 117.77(16) . . ?
C11 C16 C19 121.86(15) . . ?
C12 C17 H171 109.6 . . ?
C12 C17 H172 109.6 . . ?
H171 C17 H172 109.5 . . ?
C12 C17 H173 109.3 . . ?
H171 C17 H173 109.5 . . ?
H172 C17 H173 109.5 . . ?
C14 C18 H181 109.4 . . ?
C14 C18 H182 109.4 . . ?
H181 C18 H182 109.5 . . ?
C14 C18 H183 109.6 . . ?
H181 C18 H183 109.5 . . ?
H182 C18 H183 109.5 . . ?
C16 C19 H191 109.7 . . ?
C16 C19 H192 109.4 . . ?
H191 C19 H192 109.5 . . ?
C16 C19 H193 109.4 . . ?
H191 C19 H193 109.5 . . ?
H192 C19 H193 109.5 . . ?
C22 C21 C26 117.24(14) . . ?
C22 C21 B 121.06(14) . . ?
C26 C21 B 121.70(15) . . ?
C23 C22 C21 120.68(15) . . ?
C23 C22 C27 116.98(15) . . ?
C21 C22 C27 122.24(15) . . ?
C24 C23 C22 121.82(16) . . ?
C24 C23 H23A 119.1 . . ?
C22 C23 H23A 119.1 . . ?
C25 C24 C23 117.77(15) . . ?
C25 C24 C28 120.96(16) . . ?
C23 C24 C28 121.27(16) . . ?
C24 C25 C26 122.52(16) . . ?
C24 C25 H25A 118.7 . . ?
C26 C25 H25A 118.8 . . ?
C25 C26 C21 119.97(16) . . ?
C25 C26 C29 117.65(15) . . ?
C21 C26 C29 122.36(15) . . ?
C22 C27 H271 109.5 . . ?
C22 C27 H272 109.5 . . ?
H271 C27 H272 109.5 . . ?
C22 C27 H273 109.4 . . ?
H271 C27 H273 109.4 . . ?
H272 C27 H273 109.5 . . ?
C24 C28 H281 109.3 . . ?
C24 C28 H282 109.5 . . ?
H281 C28 H282 109.5 . . ?
C24 C28 H283 109.6 . . ?
H281 C28 H283 109.5 . . ?
H282 C28 H283 109.5 . . ?
C26 C29 H291 109.6 . . ?
C26 C29 H292 109.4 . . ?
H291 C29 H292 109.5 . . ?
C26 C29 H293 109.4 . . ?
H291 C29 H293 109.5 . . ?
H292 C29 H293 109.5 . . ?
C32A C31A C36A 120.0 . . ?
C32A C31A C37A 121.6(2) . . ?
C36A C31A C37A 118.4(2) . . ?
C33A C32A C31A 120.0 . . ?
C33A C32A H32A 120.0 . . ?
C31A C32A H32A 120.0 . . ?
C34A C33A C32A 120.0 . . ?
C34A C33A H33A 120.0 . . ?
C32A C33A H33A 120.0 . . ?
C33A C34A C35A 120.0 . . ?
C33A C34A H34A 120.0 . . ?
C35A C34A H34A 120.0 . . ?
C34A C35A C36A 120.0 . . ?
C34A C35A H35A 120.0 . . ?
C36A C35A H35A 120.0 . . ?
C35A C36A C31A 120.0 . . ?
C35A C36A H36A 120.0 . . ?
C31A C36A H36A 120.0 . . ?
C36B C31B C32B 120.0 . . ?
C36B C31B C37B 119.8(8) . . ?
C32B C31B C37B 120.0(8) . . ?
C31B C32B C33B 120.0 . . ?
C31B C32B H32B 120.0 . . ?
C33B C32B H32B 120.0 . . ?
C34B C33B C32B 120.0 . . ?
C34B C33B H33B 120.0 . . ?
C32B C33B H33B 120.0 . . ?
C35B C34B C33B 120.0 . . ?
C35B C34B H34B 120.0 . . ?
C33B C34B H34B 120.0 . . ?
C34B C35B C36B 120.0 . . ?
C34B C35B H35B 120.0 . . ?
C36B C35B H35B 120.0 . . ?
C31B C36B C35B 120.0 . . ?
C31B C36B H36B 120.0 . . ?
C35B C36B H36B 120.0 . . ?
C31B C37B H37B 109.5 . . ?
C31B C37B H38B 110.6 . . ?
H37B C37B H38B 108.9 . . ?
C31B C37B H39B 110.1 . . ?
H37B C37B H39B 108.9 . . ?
H38B C37B H39B 108.8 . . ?
C42 C41 C46 120.0 . . ?
C42 C41 C47 118.0(11) . . ?
C46 C41 C47 121.9(11) . . ?
C41 C42 C43 120.0 . . ?
C41 C42 H42 120.0 . . ?
C43 C42 H42 120.0 . . ?
C44 C43 C42 120.0 . . ?
C44 C43 H43 120.0 . . ?
C42 C43 H43 120.0 . . ?
C43 C44 C45 120.0 . . ?
C43 C44 H44 120.0 . . ?
C45 C44 H44 120.0 . . ?
C46 C45 C44 120.0 . . ?
C46 C45 H45 120.0 . . ?
C44 C45 H45 120.0 . . ?
C45 C46 C41 120.0 . . ?
C45 C46 H46 120.0 . . ?
C41 C46 H46 120.0 . . ?
C41 C47 H47 109.7 . . ?
C41 C47 H48 118.7 . . ?
H47 C47 H48 109.5 . . ?
C41 C47 H49 99.4 . . ?
H47 C47 H49 109.5 . . ?
H48 C47 H49 109.5 . . ?

loop_
_geom_bond_atom_site_label_1
_geom_bond_atom_site_label_2
_geom_bond_distance
_geom_bond_site_symmetry_2
_geom_bond_publ_flag
B C1 1.555(2) . ?
B C21 1.575(2) . ?
B C11 1.577(2) . ?
C1 C2 1.346(2) . ?
C1 H1 0.994(17) . ?
C2 C3 1.463(2) . ?
C2 H2 0.964(17) . ?
C3 C4 1.398(2) . ?
C3 C5 1.406(2) 3_765 ?
C4 C5 1.379(2) . ?
C4 H4 0.9497 . ?
C5 C3 1.406(2) 3_765 ?
C5 H5 0.9498 . ?
C11 C12 1.410(2) . ?
C11 C16 1.412(2) . ?
C12 C13 1.392(2) . ?
C12 C17 1.516(3) . ?
C13 C14 1.384(3) . ?
C13 H13 0.9496 . ?
C14 C15 1.384(3) . ?
C14 C18 1.504(3) . ?
C15 C16 1.392(2) . ?
C15 H15 0.9498 . ?
C16 C19 1.514(2) . ?
C17 H171 0.9799 . ?
C17 H172 0.9798 . ?
C17 H173 0.9799 . ?
C18 H181 0.9797 . ?
C18 H182 0.9798 . ?
C18 H183 0.9797 . ?
C19 H191 0.9798 . ?
C19 H192 0.9796 . ?
C19 H193 0.9798 . ?
C21 C22 1.417(2) . ?
C21 C26 1.418(2) . ?
C22 C23 1.391(2) . ?
C22 C27 1.515(2) . ?
C23 C24 1.384(2) . ?
C23 H23A 0.9497 . ?
C24 C25 1.383(2) . ?
C24 C28 1.508(2) . ?
C25 C26 1.392(2) . ?
C25 H25A 0.9498 . ?
C26 C29 1.508(2) . ?
C27 H271 0.9799 . ?
C27 H272 0.9798 . ?
C27 H273 0.9798 . ?
C28 H281 0.9797 . ?
C28 H282 0.9797 . ?
C28 H283 0.9797 . ?
C29 H291 0.9797 . ?
C29 H292 0.9798 . ?
C29 H293 0.9796 . ?
C31A C32A 1.3896 . ?
C31A C36A 1.3897 . ?
C31A C37A 1.516(4) . ?
C32A C33A 1.3896 . ?
C32A H32A 0.9497 . ?
C33A C34A 1.3895 . ?
C33A H33A 0.9498 . ?
C34A C35A 1.3895 . ?
C34A H34A 0.9497 . ?
C35A C36A 1.3896 . ?
C35A H35A 0.9497 . ?
C36A H36A 0.9496 . ?
C37A H37A 0.9802 . ?
C37A H38A 0.9800 . ?
C37A H39A 0.9800 . ?
C31B C36B 1.3895 . ?
C31B C32B 1.3895 . ?
C31B C37B 1.432(14) . ?
C32B C33B 1.3896 . ?
C32B H32B 0.9497 . ?
C33B C34B 1.3896 . ?
C33B H33B 0.9498 . ?
C34B C35B 1.3894 . ?
C34B H34B 0.9497 . ?
C35B C36B 1.3897 . ?
C35B H35B 0.9498 . ?
C36B H36B 0.9497 . ?
C37B H37B 0.9852 . ?
C37B H38B 0.9853 . ?
C37B H39B 0.9853 . ?
C41 C42 1.3894 . ?
C41 C46 1.3896 . ?
C41 C47 1.466(16) . ?
C42 C43 1.3896 . ?
C42 H42 0.9500 . ?
C43 C44 1.3896 . ?
C43 H43 0.9500 . ?
C44 C45 1.3896 . ?
C44 H44 0.9500 . ?
C45 C46 1.3895 . ?
C45 H45 0.9500 . ?
C46 H46 0.9500 . ?
C47 H47 0.9795 . ?
C47 H48 0.9797 . ?
C47 H49 0.9799 . ?

loop_
_geom_torsion_atom_site_label_1
_geom_torsion_atom_site_label_2
_geom_torsion_atom_site_label_3
_geom_torsion_atom_site_label_4
_geom_torsion
_geom_torsion_site_symmetry_1
_geom_torsion_site_symmetry_2
_geom_torsion_site_symmetry_3
_geom_torsion_site_symmetry_4
_geom_torsion_publ_flag
C16 C11 B C1 59.2(2) . . . . ?
C11 B C1 C2 12.3(2) . . . . ?
B C1 C2 C3 179.91(16) . . . . ?
C1 C2 C3 C4 -3.2(3) . . . . ?
C22 C21 B C1 47.0(2) . . . . ?
